data_1506998
loop_
_publ_author_name
'Wu, Yun-Yun'
'Zhang, Xingang'
'Meng, Wei-Dong'
'Qing, Feng-Ling'

_publ_section_title
;
 Synthesis of new 2',3'-dideoxy-6',6'-difluoro-3'-thionucleoside from
 gem-difluorohomoallyl alcohol.
;
_journal_issue 22
_journal_name_full 'Organic letters'
_journal_page_first 3941
_journal_page_last 3944
_journal_paper_doi 10.1021/ol048423j
_journal_volume 6
_journal_year 2004
_chemical_formula_sum 'C14 H25 F2 N O6'
_chemical_formula_weight 341.35
_chemical_name_systematic
; 
 ? 
;
_space_group_IT_number 14
_symmetry_cell_setting monoclinic
_symmetry_space_group_name_Hall '-P 2ybc'
_symmetry_space_group_name_H-M 'P 1 21/c 1'
_atom_sites_solution_hydrogens geom
_atom_sites_solution_primary direct
_atom_sites_solution_secondary difmap
_audit_creation_method SHELXL-97
_cell_angle_alpha 90.00
_cell_angle_beta 107.935(4)
_cell_angle_gamma 90.00
_cell_formula_units_Z 4
_cell_length_a 11.017(2)
_cell_length_b 9.2673(19)
_cell_length_c 17.859(4)
_cell_measurement_reflns_used 1034
_cell_measurement_temperature 293(2)
_cell_measurement_theta_max 47.559
_cell_measurement_theta_min 5.007
_cell_volume 1734.8(6)
_computing_cell_refinement 'Bruker SMART'
_computing_data_collection 'Bruker SMART'
_computing_data_reduction 'Bruker SHELXTL'
_computing_molecular_graphics 'Bruker SHELXTL'
_computing_publication_material 'Bruker SHELXTL'
_computing_structure_refinement 'SHELXL-97 (Sheldrick, 1997)'
_computing_structure_solution 'SHELXS-97 (Sheldrick, 1990)'
_diffrn_ambient_temperature 293(2)
_diffrn_measured_fraction_theta_full 0.924
_diffrn_measured_fraction_theta_max 0.924
_diffrn_measurement_device_type 'CCD area detector'
_diffrn_measurement_method 'phi and omega scans'
_diffrn_radiation_monochromator graphite
_diffrn_radiation_source 'fine-focus sealed tube'
_diffrn_radiation_type MoK\a
_diffrn_radiation_wavelength 0.71073
_diffrn_reflns_av_R_equivalents 0.0889
_diffrn_reflns_av_sigmaI/netI 0.1468
_diffrn_reflns_limit_h_max 14
_diffrn_reflns_limit_h_min -12
_diffrn_reflns_limit_k_max 11
_diffrn_reflns_limit_k_min -12
_diffrn_reflns_limit_l_max 21
_diffrn_reflns_limit_l_min -23
_diffrn_reflns_number 9888
_diffrn_reflns_theta_full 28.15
_diffrn_reflns_theta_max 28.15
_diffrn_reflns_theta_min 1.94
_exptl_absorpt_coefficient_mu 0.114
_exptl_absorpt_correction_T_max 1.00000
_exptl_absorpt_correction_T_min 0.59924
_exptl_absorpt_correction_type empirical
_exptl_crystal_colour colorless
_exptl_crystal_density_diffrn 1.307
_exptl_crystal_density_method 'not measured'
_exptl_crystal_F_000 728
_exptl_crystal_size_max 0.498
_exptl_crystal_size_mid 0.407
_exptl_crystal_size_min 0.143
_refine_diff_density_max 0.173
_refine_diff_density_min -0.224
_refine_diff_density_rms 0.045
_refine_ls_extinction_coef 0.0041(9)
_refine_ls_extinction_expression Fc^*^=kFc[1+0.001xFc^2^\l^3^/sin(2\q)]^-1/4^
_refine_ls_extinction_method SHELXL
_refine_ls_goodness_of_fit_ref 0.772
_refine_ls_hydrogen_treatment mixed
_refine_ls_matrix_type full
_refine_ls_number_parameters 250
_refine_ls_number_reflns 3929
_refine_ls_number_restraints 0
_refine_ls_restrained_S_all 0.772
_refine_ls_R_factor_all 0.1547
_refine_ls_R_factor_gt 0.0543
_refine_ls_shift/su_max 0.008
_refine_ls_shift/su_mean 0.001
_refine_ls_structure_factor_coef Fsqd
_refine_ls_weighting_details 'calc w=1/[\s^2^(Fo^2^)+(0.0546P)^2^+0.0000P] where P=(Fo^2^+2Fc^2^)/3'
_refine_ls_weighting_scheme calc
_refine_ls_wR_factor_gt 0.1163
_refine_ls_wR_factor_ref 0.1410
_reflns_number_gt 1425
_reflns_number_total 3929
_reflns_threshold_expression >2sigma(I)
_cod_data_source_file ol048423jsi20040916_050823.cif
_cod_data_source_block cd24113
_cod_depositor_comments
;
The following automatic conversions were performed:

'_symmetry_cell_setting' value 'Monoclinic' changed to 'monoclinic'
according to /home/saulius/struct/CIF-dictionaries/cif_core.dic
dictionary named 'cif_core.dic' version 2.4.1 from 2010-06-29.

Automatic conversion script
Id: cif_fix_values 1715 2011-07-08 13:25:40Z adriana 
;
_cod_original_cell_volume 1734.7(7)
_cod_original_sg_symbol_H-M P2(1)/c
_cod_database_code 1506998

loop_
_symmetry_equiv_pos_as_xyz
'x, y, z'
'-x, y+1/2, -z+1/2'
'-x, -y, -z'
'x, -y-1/2, z-1/2'

loop_
_atom_site_label
_atom_site_type_symbol
_atom_site_fract_x
_atom_site_fract_y
_atom_site_fract_z
_atom_site_U_iso_or_equiv
_atom_site_adp_type
_atom_site_occupancy
_atom_site_symmetry_multiplicity
_atom_site_calc_flag
_atom_site_refinement_flags
O1 O 0.03427(19) 0.6910(3) 0.20042(11) 0.0612(6) Uani 1 1 d .
O2 O -0.00184(17) 0.6186(2) 0.07427(10) 0.0454(5) Uani 1 1 d .
O3 O 0.3818(2) 0.3343(3) 0.27206(13) 0.0597(7) Uani 1 1 d .
O4 O 0.4980(2) 0.0768(2) 0.24623(13) 0.0849(8) Uani 1 1 d .
H11 H 0.5257 0.1208 0.2879 0.127 Uiso 1 1 calc R
O5 O 0.3431(2) 0.6740(2) 0.11123(12) 0.0649(7) Uani 1 1 d .
O6 O 0.27937(18) 0.6147(2) -0.01851(11) 0.0522(6) Uani 1 1 d .
N1 N 0.2113(2) 0.4833(3) 0.06286(14) 0.0413(6) Uani 1 1 d .
F1 F 0.16246(16) 0.21414(18) 0.09117(9) 0.0611(5) Uani 1 1 d .
F2 F 0.13435(15) 0.25705(19) 0.20368(10) 0.0627(6) Uani 1 1 d .
C1 C 0.0149(4) 0.5407(5) 0.1999(2) 0.0650(11) Uani 1 1 d .
C2 C -0.0215(3) 0.7375(4) 0.12217(17) 0.0503(8) Uani 1 1 d .
C3 C 0.0349(3) 0.4935(4) 0.12284(17) 0.0454(8) Uani 1 1 d .
C4 C 0.1770(3) 0.4554(3) 0.13367(16) 0.0397(7) Uani 1 1 d .
C5 C 0.2060(3) 0.3011(3) 0.15746(16) 0.0420(7) Uani 1 1 d .
C6 C 0.3441(3) 0.2633(3) 0.19833(18) 0.0460(8) Uani 1 1 d .
C7 C 0.3650(4) 0.1038(4) 0.2136(3) 0.0689(11) Uani 1 1 d .
C8 C -0.1636(3) 0.7620(4) 0.10326(18) 0.0649(10) Uani 1 1 d .
H8A H -0.2039 0.6741 0.1115 0.097 Uiso 1 1 calc R
H8B H -0.1985 0.7915 0.0493 0.097 Uiso 1 1 calc R
H8C H -0.1786 0.8360 0.1370 0.097 Uiso 1 1 calc R
C9 C 0.0495(4) 0.8662(4) 0.1079(2) 0.0779(11) Uani 1 1 d .
H9A H 0.0368 0.9453 0.1394 0.117 Uiso 1 1 calc R
H9B H 0.0185 0.8922 0.0533 0.117 Uiso 1 1 calc R
H9C H 0.1388 0.8440 0.1219 0.117 Uiso 1 1 calc R
C10 C 0.2829(3) 0.5993(3) 0.05661(18) 0.0439(8) Uani 1 1 d .
C11 C 0.3469(3) 0.7327(4) -0.04364(19) 0.0597(9) Uani 1 1 d .
C12 C 0.4882(3) 0.7224(5) -0.0032(2) 0.0962(14) Uani 1 1 d .
H12A H 0.5043 0.7208 0.0528 0.144 Uiso 1 1 calc R
H12B H 0.5300 0.8044 -0.0171 0.144 Uiso 1 1 calc R
H12C H 0.5205 0.6356 -0.0193 0.144 Uiso 1 1 calc R
C13 C 0.3158(4) 0.7050(5) -0.1305(2) 0.1164(17) Uani 1 1 d .
H13A H 0.3594 0.6197 -0.1388 0.175 Uiso 1 1 calc R
H13B H 0.3427 0.7859 -0.1551 0.175 Uiso 1 1 calc R
H13C H 0.2254 0.6918 -0.1532 0.175 Uiso 1 1 calc R
C14 C 0.2931(4) 0.8739(4) -0.0282(3) 0.1126(16) Uani 1 1 d .
H14A H 0.2016 0.8699 -0.0471 0.169 Uiso 1 1 calc R
H14B H 0.3226 0.9497 -0.0549 0.169 Uiso 1 1 calc R
H14C H 0.3206 0.8928 0.0274 0.169 Uiso 1 1 calc R
H1 H -0.067(3) 0.525(4) 0.2035(18) 0.087(12) Uiso 1 1 d .
H2 H 0.080(3) 0.510(4) 0.2433(19) 0.092(13) Uiso 1 1 d .
H3 H -0.017(2) 0.401(3) 0.0983(13) 0.040(7) Uiso 1 1 d .
H4 H 0.227(2) 0.524(3) 0.1743(15) 0.053(9) Uiso 1 1 d .
H5 H 0.396(2) 0.308(3) 0.1687(14) 0.043(8) Uiso 1 1 d .
H6 H 0.339(3) 0.069(4) 0.1608(19) 0.094(14) Uiso 1 1 d .
H7 H 0.314(3) 0.092(4) 0.2545(19) 0.088(13) Uiso 1 1 d .
H8 H 0.168(4) 0.422(5) 0.022(2) 0.122(16) Uiso 1 1 d .
H10 H 0.427(3) 0.403(3) 0.2652(18) 0.069(13) Uiso 1 1 d .

loop_
_atom_site_aniso_label
_atom_site_aniso_U_11
_atom_site_aniso_U_22
_atom_site_aniso_U_33
_atom_site_aniso_U_23
_atom_site_aniso_U_13
_atom_site_aniso_U_12
O1 0.0551(14) 0.0806(19) 0.0420(13) -0.0062(13) 0.0064(10) 0.0090(12)
O2 0.0512(13) 0.0441(13) 0.0362(11) -0.0001(11) 0.0065(9) 0.0118(10)
O3 0.0565(15) 0.0636(18) 0.0474(14) 0.0028(13) -0.0009(11) -0.0056(13)
O4 0.0743(18) 0.0672(18) 0.0869(17) -0.0054(14) -0.0138(13) 0.0307(13)
O5 0.0675(15) 0.0694(17) 0.0510(14) -0.0074(12) 0.0080(11) -0.0270(12)
O6 0.0540(14) 0.0577(14) 0.0463(13) 0.0065(11) 0.0173(10) -0.0133(11)
N1 0.0424(15) 0.0437(17) 0.0375(15) 0.0034(13) 0.0117(12) -0.0022(12)
F1 0.0663(12) 0.0498(11) 0.0528(11) 0.0009(9) -0.0028(9) -0.0081(9)
F2 0.0488(11) 0.0747(14) 0.0665(12) 0.0251(10) 0.0207(9) -0.0001(9)
C1 0.052(3) 0.100(4) 0.047(2) 0.015(2) 0.0202(19) 0.017(2)
C2 0.052(2) 0.062(2) 0.0353(18) -0.0027(17) 0.0107(15) 0.0059(17)
C3 0.0405(18) 0.053(2) 0.0402(18) 0.0106(17) 0.0090(14) 0.0052(16)
C4 0.0349(17) 0.048(2) 0.0339(17) 0.0055(15) 0.0070(13) 0.0027(14)
C5 0.0402(17) 0.049(2) 0.0344(17) 0.0044(16) 0.0074(14) -0.0015(14)
C6 0.0401(18) 0.051(2) 0.0418(19) 0.0043(17) 0.0049(15) -0.0010(16)
C7 0.062(3) 0.053(3) 0.074(3) 0.009(2) -0.007(2) 0.0151(19)
C8 0.053(2) 0.082(3) 0.057(2) -0.0012(19) 0.0138(16) 0.0220(19)
C9 0.091(3) 0.062(3) 0.082(3) -0.014(2) 0.029(2) -0.014(2)
C10 0.0402(18) 0.044(2) 0.046(2) 0.0069(17) 0.0108(15) 0.0001(15)
C11 0.057(2) 0.061(2) 0.066(2) 0.0207(19) 0.0255(18) -0.0054(18)
C12 0.050(3) 0.132(4) 0.109(3) 0.026(3) 0.029(2) -0.016(2)
C13 0.134(4) 0.157(5) 0.066(3) 0.019(3) 0.042(3) -0.057(3)
C14 0.130(4) 0.058(3) 0.174(5) 0.036(3) 0.083(4) 0.016(3)

loop_
_atom_type_symbol
_atom_type_description
_atom_type_scat_dispersion_real
_atom_type_scat_dispersion_imag
_atom_type_scat_source
C C 0.0033 0.0016 'International Tables Vol C Tables 4.2.6.8 and 6.1.1.4'
H H 0.0000 0.0000 'International Tables Vol C Tables 4.2.6.8 and 6.1.1.4'
N N 0.0061 0.0033 'International Tables Vol C Tables 4.2.6.8 and 6.1.1.4'
O O 0.0106 0.0060 'International Tables Vol C Tables 4.2.6.8 and 6.1.1.4'
F F 0.0171 0.0103 'International Tables Vol C Tables 4.2.6.8 and 6.1.1.4'

loop_
_geom_angle_atom_site_label_1
_geom_angle_atom_site_label_2
_geom_angle_atom_site_label_3
_geom_angle
C1 O1 C2 106.1(3)
C3 O2 C2 108.9(2)
C6 O3 H10 104(2)
C7 O4 H11 109.5
C10 O6 C11 121.6(2)
C10 N1 C4 121.8(3)
C10 N1 H8 125(2)
C4 N1 H8 112(2)
O1 C1 C3 103.0(3)
O1 C1 H1 107(2)
C3 C1 H1 115(2)
O1 C1 H2 103(2)
C3 C1 H2 112(2)
H1 C1 H2 114(3)
O1 C2 O2 104.7(2)
O1 C2 C9 108.8(3)
O2 C2 C9 109.0(2)
O1 C2 C8 111.9(2)
O2 C2 C8 108.3(2)
C9 C2 C8 113.8(3)
O2 C3 C1 102.9(3)
O2 C3 C4 110.2(2)
C1 C3 C4 111.9(3)
O2 C3 H3 113.1(13)
C1 C3 H3 113.5(13)
C4 C3 H3 105.6(13)
N1 C4 C5 109.1(2)
N1 C4 C3 111.9(2)
C5 C4 C3 111.7(2)
N1 C4 H4 106.8(15)
C5 C4 H4 112.4(15)
C3 C4 H4 104.8(15)
F2 C5 F1 103.3(2)
F2 C5 C4 110.1(2)
F1 C5 C4 108.9(2)
F2 C5 C6 108.7(2)
F1 C5 C6 108.0(2)
C4 C5 C6 116.9(2)
O3 C6 C7 107.6(3)
O3 C6 C5 107.8(2)
C7 C6 C5 112.9(3)
O3 C6 H5 104.4(15)
C7 C6 H5 115.6(15)
C5 C6 H5 108.0(15)
O4 C7 C6 109.1(3)
O4 C7 H6 108(2)
C6 C7 H6 100(2)
O4 C7 H7 113.3(18)
C6 C7 H7 98.4(19)
H6 C7 H7 126(3)
C2 C8 H8A 109.5
C2 C8 H8B 109.5
H8A C8 H8B 109.5
C2 C8 H8C 109.5
H8A C8 H8C 109.5
H8B C8 H8C 109.5
C2 C9 H9A 109.5
C2 C9 H9B 109.5
H9A C9 H9B 109.5
C2 C9 H9C 109.5
H9A C9 H9C 109.5
H9B C9 H9C 109.5
O5 C10 O6 125.8(3)
O5 C10 N1 125.0(3)
O6 C10 N1 109.2(3)
O6 C11 C14 109.2(3)
O6 C11 C12 110.6(3)
C14 C11 C12 112.1(3)
O6 C11 C13 102.2(3)
C14 C11 C13 111.3(3)
C12 C11 C13 111.0(3)
C11 C12 H12A 109.5
C11 C12 H12B 109.5
H12A C12 H12B 109.5
C11 C12 H12C 109.5
H12A C12 H12C 109.5
H12B C12 H12C 109.5
C11 C13 H13A 109.5
C11 C13 H13B 109.5
H13A C13 H13B 109.5
C11 C13 H13C 109.5
H13A C13 H13C 109.5
H13B C13 H13C 109.5
C11 C14 H14A 109.5
C11 C14 H14B 109.5
H14A C14 H14B 109.5
C11 C14 H14C 109.5
H14A C14 H14C 109.5
H14B C14 H14C 109.5

loop_
_geom_bond_atom_site_label_1
_geom_bond_atom_site_label_2
_geom_bond_distance
O1 C1 1.409(4)
O1 C2 1.410(3)
O2 C3 1.429(3)
O2 C2 1.452(3)
O3 C6 1.415(3)
O3 H10 0.84(3)
O4 C7 1.422(4)
O4 H11 0.8200
O5 C10 1.214(3)
O6 C10 1.338(3)
O6 C11 1.469(4)
N1 C10 1.358(4)
N1 C4 1.451(3)
N1 H8 0.93(4)
F1 C5 1.389(3)
F2 C5 1.368(3)
C1 C3 1.524(4)
C1 H1 0.94(3)
C1 H2 0.92(3)
C2 C9 1.490(4)
C2 C8 1.513(4)
C3 C4 1.557(4)
C3 H3 1.05(2)
C4 C5 1.498(4)
C4 H4 0.99(3)
C5 C6 1.512(4)
C6 C7 1.508(4)
C6 H5 0.99(3)
C7 H6 0.95(3)
C7 H7 1.05(3)
C8 H8A 0.9600
C8 H8B 0.9600
C8 H8C 0.9600
C9 H9A 0.9600
C9 H9B 0.9600
C9 H9C 0.9600
C11 C14 1.497(5)
C11 C12 1.504(4)
C11 C13 1.505(4)
C12 H12A 0.9600
C12 H12B 0.9600
C12 H12C 0.9600
C13 H13A 0.9600
C13 H13B 0.9600
C13 H13C 0.9600
C14 H14A 0.9600
C14 H14B 0.9600
C14 H14C 0.9600

loop_
_geom_torsion_atom_site_label_1
_geom_torsion_atom_site_label_2
_geom_torsion_atom_site_label_3
_geom_torsion_atom_site_label_4
_geom_torsion
C2 O1 C1 C3 38.8(3)
C1 O1 C2 O2 -33.6(3)
C1 O1 C2 C9 -150.0(3)
C1 O1 C2 C8 83.5(3)
C3 O2 C2 O1 14.3(3)
C3 O2 C2 C9 130.5(3)
C3 O2 C2 C8 -105.2(3)
C2 O2 C3 C1 8.7(3)
C2 O2 C3 C4 -110.7(3)
O1 C1 C3 O2 -28.6(3)
O1 C1 C3 C4 89.7(3)
C10 N1 C4 C5 -131.1(3)
C10 N1 C4 C3 104.7(3)
O2 C3 C4 N1 -36.4(3)
C1 C3 C4 N1 -150.1(3)
O2 C3 C4 C5 -159.0(2)
C1 C3 C4 C5 87.2(3)
N1 C4 C5 F2 -157.6(2)
C3 C4 C5 F2 -33.3(3)
N1 C4 C5 F1 -45.0(3)
C3 C4 C5 F1 79.2(3)
N1 C4 C5 C6 77.7(3)
C3 C4 C5 C6 -158.1(3)
F2 C5 C6 O3 -59.2(3)
F1 C5 C6 O3 -170.6(2)
C4 C5 C6 O3 66.2(3)
F2 C5 C6 C7 59.5(4)
F1 C5 C6 C7 -51.9(4)
C4 C5 C6 C7 -175.1(3)
O3 C6 C7 O4 -65.8(4)
C5 C6 C7 O4 175.4(3)
C11 O6 C10 O5 -2.7(4)
C11 O6 C10 N1 179.2(2)
C4 N1 C10 O5 13.8(4)
C4 N1 C10 O6 -168.0(2)
C10 O6 C11 C14 -62.4(4)
C10 O6 C11 C12 61.5(4)
C10 O6 C11 C13 179.7(3)
